data_7129152
loop_
_publ_author_name
'Elvers, Benedict Josua'
'Krewald, Vera'
'Schulzke, Carola'
'Fischer, Christian'

_publ_section_title
;
 Reduction induced S-nucleophilicity in mono-dithiolene molybdenum
 complexes - in situ generation of sulfonium ligands
;
_journal_name_full 'Chemical Communications'
_journal_paper_doi 10.1039/D1CC05335C
_journal_year 2021
_chemical_formula_moiety 'C33 H30 Mo O2 P2 S3'
_chemical_formula_sum 'C33 H30 Mo O2 P2 S3'
_chemical_formula_weight 712.63
_space_group_crystal_system monoclinic
_space_group_IT_number 14
_space_group_name_Hall '-P 2ybc'
_space_group_name_H-M_alt 'P 1 21/c 1'
_atom_sites_solution_hydrogens geom
_atom_sites_solution_primary dual
_atom_sites_solution_secondary difmap
_audit_creation_method SHELXL-2018/3
_audit_update_record
;
2021-07-05 deposited with the CCDC.	2021-10-25 downloaded from the CCDC.
;
_cell_angle_alpha 90
_cell_angle_beta 108.82(3)
_cell_angle_gamma 90
_cell_formula_units_Z 4
_cell_length_a 14.235(3)
_cell_length_b 11.186(2)
_cell_length_c 20.632(4)
_cell_measurement_reflns_used 35877
_cell_measurement_temperature 170(2)
_cell_measurement_theta_max 59.0
_cell_measurement_theta_min 6.1
_cell_volume 3109.6(12)
_computing_cell_refinement 'X-Area by STOE & Cie GmbH 2010'
_computing_data_collection 'X-Area by STOE & Cie GmbH 2010'
_computing_data_reduction 'X-Area by STOE & Cie GmbH 2010'
_computing_molecular_graphics 'XP Version 5.1 by Bruker AXS 1998'
_computing_publication_material 'CIFTAB (Sheldrick, 2015)'
_computing_structure_refinement 'SHELXL-2018/3 (Sheldrick, 2015)'
_computing_structure_solution 'SHELXT-2018 (Sheldrick, 2015)'
_diffrn_ambient_temperature 170(2)
_diffrn_detector_area_resol_mean 6.67
_diffrn_measured_fraction_theta_full 0.998
_diffrn_measured_fraction_theta_max 0.991
_diffrn_measurement_device_type 'STOE IPDS2T'
_diffrn_measurement_method \w
_diffrn_radiation_type MoK\a
_diffrn_radiation_wavelength 0.71073
_diffrn_reflns_av_R_equivalents 0.0961
_diffrn_reflns_av_unetI/netI 0.0755
_diffrn_reflns_Laue_measured_fraction_full 0.998
_diffrn_reflns_Laue_measured_fraction_max 0.991
_diffrn_reflns_limit_h_max 19
_diffrn_reflns_limit_h_min -19
_diffrn_reflns_limit_k_max 15
_diffrn_reflns_limit_k_min -15
_diffrn_reflns_limit_l_max 28
_diffrn_reflns_limit_l_min -26
_diffrn_reflns_number 35036
_diffrn_reflns_point_group_measured_fraction_full 0.998
_diffrn_reflns_point_group_measured_fraction_max 0.991
_diffrn_reflns_theta_full 25.242
_diffrn_reflns_theta_max 29.477
_diffrn_reflns_theta_min 3.070
_diffrn_source 'fine-focus sealed tube'
_exptl_absorpt_coefficient_mu 0.756
_exptl_absorpt_correction_T_max 0.9689
_exptl_absorpt_correction_T_min 0.8790
_exptl_absorpt_correction_type numerical
_exptl_absorpt_process_details 'face indexed'
_exptl_crystal_colour brown
_exptl_crystal_density_diffrn 1.522
_exptl_crystal_description block
_exptl_crystal_F_000 1456
_exptl_crystal_size_max 0.188
_exptl_crystal_size_mid 0.089
_exptl_crystal_size_min 0.055
_refine_diff_density_max 1.536
_refine_diff_density_min -1.427
_refine_diff_density_rms 0.162
_refine_ls_extinction_coef 0.0076(7)
_refine_ls_extinction_expression Fc^*^=kFc[1+0.001xFc^2^\l^3^/sin(2\q)]^-1/4^
_refine_ls_extinction_method 'SHELXL-2018/3 (Sheldrick 2018)'
_refine_ls_goodness_of_fit_ref 1.076
_refine_ls_hydrogen_treatment constr
_refine_ls_matrix_type full
_refine_ls_number_parameters 390
_refine_ls_number_reflns 8574
_refine_ls_number_restraints 42
_refine_ls_restrained_S_all 1.074
_refine_ls_R_factor_all 0.1134
_refine_ls_R_factor_gt 0.0560
_refine_ls_shift/su_max 0.000
_refine_ls_shift/su_mean 0.000
_refine_ls_structure_factor_coef Fsqd
_refine_ls_weighting_details 'w=1/[\s^2^(Fo^2^)+(0.0756P)^2^+4.8397P] where P=(Fo^2^+2Fc^2^)/3'
_refine_ls_weighting_scheme calc
_refine_ls_wR_factor_gt 0.1303
_refine_ls_wR_factor_ref 0.1709
_reflns_Friedel_coverage 0.000
_reflns_number_gt 5092
_reflns_number_total 8574
_reflns_threshold_expression 'I > 2\s(I)'
_cod_data_source_file d1cc05335c2.cif
_cod_data_source_block BE-98-1Z2
_cod_original_cell_volume 3109.4(12)
_cod_original_sg_symbol_H-M 'P 21/c'
_cod_database_code 7129152
_shelx_shelxl_version_number 2018/3
_shelx_space_group_comment
;
The symmetry employed for this shelxl refinement is uniquely defined
by the following loop, which should always be used as a source of
symmetry information in preference to the above space-group names.
They are only intended as comments.
;
_shelx_estimated_absorpt_t_min 0.871
_shelx_estimated_absorpt_t_max 0.960
_exptl_absorpt_special_details
;
programs X-Red32 and X-Shape by STOE & Cie GmbH 2010
;

loop_
_space_group_symop_operation_xyz
'x, y, z'
'-x, y+1/2, -z+1/2'
'-x, -y, -z'
'x, -y-1/2, z-1/2'

loop_
_atom_site_label
_atom_site_type_symbol
_atom_site_fract_x
_atom_site_fract_y
_atom_site_fract_z
_atom_site_U_iso_or_equiv
_atom_site_adp_type
_atom_site_occupancy
_atom_site_site_symmetry_order
_atom_site_calc_flag
_atom_site_refinement_flags_posn
_atom_site_refinement_flags_adp
_atom_site_refinement_flags_occupancy
_atom_site_disorder_assembly
_atom_site_disorder_group
Mo1 Mo 0.20148(3) 0.27439(4) 0.22454(2) 0.02883(13) Uani 1 1 d . . . . .
S1 S 0.16340(10) 0.23583(11) 0.32581(7) 0.0345(3) Uani 1 1 d . . . . .
S2 S 0.26470(10) 0.07550(11) 0.24476(7) 0.0346(3) Uani 1 1 d . . . . .
S3 S 0.27306(15) -0.05472(14) 0.46957(8) 0.0509(5) Uani 0.935(4) 1 d D U P A 1
S3' S 0.3373(18) -0.095(2) 0.4469(12) 0.051(6) Uani 0.065(4) 1 d D U P A 2
P1 P 0.21085(9) 0.49232(11) 0.24890(7) 0.0299(3) Uani 1 1 d . . . . .
P2 P 0.36227(9) 0.33384(11) 0.21224(6) 0.0288(3) Uani 1 1 d . . . . .
O1 O -0.0167(3) 0.3660(4) 0.1649(3) 0.0682(14) Uani 1 1 d . . . . .
O2 O 0.1530(3) 0.2163(4) 0.0696(2) 0.0613(12) Uani 1 1 d . . . . .
C1 C 0.0636(4) 0.3342(5) 0.1876(3) 0.0427(13) Uani 1 1 d . . . . .
C2 C 0.1750(4) 0.2413(5) 0.1261(2) 0.0370(11) Uani 1 1 d . . . . .
C3 C 0.2111(4) 0.0963(4) 0.3577(3) 0.0342(10) Uani 1 1 d . . . . .
C4 C 0.1919(4) 0.0625(5) 0.4224(3) 0.0395(11) Uani 1 1 d D U . . .
H4A H 0.122198 0.035588 0.411036 0.047 Uiso 1 1 calc R U . A 1
H4B H 0.200397 0.134036 0.451925 0.047 Uiso 1 1 calc R U . A 1
C5 C 0.2664(4) -0.1533(5) 0.3990(3) 0.0388(12) Uani 0.935(4) 1 d D U P A 1
H5A H 0.306469 -0.225863 0.416385 0.047 Uiso 0.935(4) 1 calc R U P A 1
H5B H 0.196710 -0.178399 0.376564 0.047 Uiso 0.935(4) 1 calc R U P A 1
C5' C 0.215(4) -0.061(4) 0.451(5) 0.046(9) Uani 0.065(4) 1 d D U P A 2
H5'1 H 0.165969 -0.119040 0.423283 0.055 Uiso 0.065(4) 1 calc R U P A 2
H5'2 H 0.215248 -0.064165 0.498755 0.055 Uiso 0.065(4) 1 calc R U P A 2
C6 C 0.3044(4) -0.0915(5) 0.3478(3) 0.0395(11) Uani 1 1 d D U . . .
H6A H 0.293748 -0.144690 0.307747 0.047 Uiso 1 1 calc R U . A 1
H6B H 0.376868 -0.079609 0.368683 0.047 Uiso 1 1 calc R U . A 1
C7 C 0.2570(4) 0.0278(4) 0.3231(3) 0.0357(11) Uani 1 1 d . . . . .
C8 C 0.3705(3) 0.4979(4) 0.2053(3) 0.0316(10) Uani 1 1 d . . . . .
H8A H 0.439498 0.522556 0.211133 0.038 Uiso 1 1 calc R U . . .
H8B H 0.326900 0.526012 0.160116 0.038 Uiso 1 1 calc R U . . .
C9 C 0.3367(4) 0.5490(4) 0.2622(3) 0.0353(11) Uani 1 1 d . . . . .
H9A H 0.336487 0.637422 0.260490 0.042 Uiso 1 1 calc R U . . .
H9B H 0.381995 0.523194 0.307399 0.042 Uiso 1 1 calc R U . . .
C10 C 0.4718(3) 0.3043(4) 0.2867(2) 0.0291(9) Uani 1 1 d . . . . .
C11 C 0.4653(4) 0.2503(4) 0.3458(3) 0.0331(10) Uani 1 1 d . . . . .
H11 H 0.402614 0.226967 0.348660 0.040 Uiso 1 1 calc R U . . .
C12 C 0.5510(4) 0.2308(5) 0.4007(3) 0.0369(11) Uani 1 1 d . . . . .
H12 H 0.546700 0.192467 0.440722 0.044 Uiso 1 1 calc R U . . .
C13 C 0.6421(4) 0.2664(4) 0.3978(3) 0.0367(11) Uani 1 1 d . . . . .
H13 H 0.700275 0.252100 0.435617 0.044 Uiso 1 1 calc R U . . .
C14 C 0.6491(4) 0.3229(4) 0.3401(3) 0.0354(11) Uani 1 1 d . . . . .
H14 H 0.711652 0.349097 0.338305 0.042 Uiso 1 1 calc R U . . .
C15 C 0.5641(4) 0.3410(4) 0.2847(3) 0.0329(10) Uani 1 1 d . . . . .
H15 H 0.568935 0.379104 0.244784 0.039 Uiso 1 1 calc R U . . .
C16 C 0.3997(4) 0.2725(4) 0.1425(2) 0.0321(10) Uani 1 1 d . . . . .
C17 C 0.4200(4) 0.1498(4) 0.1426(3) 0.0353(11) Uani 1 1 d . . . . .
H17 H 0.416907 0.101442 0.179717 0.042 Uiso 1 1 calc R U . . .
C19 C 0.4442(4) 0.0988(5) 0.0894(3) 0.0400(12) Uani 1 1 d . . . . .
H19 H 0.458372 0.015732 0.090072 0.048 Uiso 1 1 calc R U . . .
C20 C 0.4481(4) 0.1685(6) 0.0352(3) 0.0471(13) Uani 1 1 d . . . . .
H20 H 0.465026 0.133151 -0.001391 0.057 Uiso 1 1 calc R U . . .
C21 C 0.4274(5) 0.2891(6) 0.0338(3) 0.0526(15) Uani 1 1 d . . . . .
H21 H 0.429300 0.336511 -0.003980 0.063 Uiso 1 1 calc R U . . .
C22 C 0.4037(4) 0.3410(5) 0.0878(3) 0.0436(13) Uani 1 1 d . . . . .
H22 H 0.390223 0.424276 0.086998 0.052 Uiso 1 1 calc R U . . .
C23 C 0.1402(4) 0.5985(5) 0.1830(3) 0.0361(11) Uani 1 1 d . . . . .
C24 C 0.1135(4) 0.5693(5) 0.1152(3) 0.0464(13) Uani 1 1 d . . . . .
H24 H 0.126186 0.491225 0.101947 0.056 Uiso 1 1 calc R U . . .
C25 C 0.0675(5) 0.6540(6) 0.0655(3) 0.0568(16) Uani 1 1 d . . . . .
H25 H 0.049872 0.633483 0.018387 0.068 Uiso 1 1 calc R U . . .
C26 C 0.0477(5) 0.7665(6) 0.0840(4) 0.0549(16) Uani 1 1 d . . . . .
H26 H 0.014792 0.822939 0.049806 0.066 Uiso 1 1 calc R U . . .
C27 C 0.0753(4) 0.7975(5) 0.1520(4) 0.0536(16) Uani 1 1 d . . . . .
H27 H 0.062512 0.875933 0.164696 0.064 Uiso 1 1 calc R U . . .
C28 C 0.1220(4) 0.7143(5) 0.2023(3) 0.0407(12) Uani 1 1 d . . . . .
H28 H 0.141440 0.735790 0.249345 0.049 Uiso 1 1 calc R U . . .
C29 C 0.1814(4) 0.5308(4) 0.3260(3) 0.0331(10) Uani 1 1 d . . . . .
C30 C 0.0856(4) 0.5588(4) 0.3232(3) 0.0365(11) Uani 1 1 d . . . . .
H30 H 0.035469 0.567433 0.279958 0.044 Uiso 1 1 calc R U . . .
C31 C 0.0619(4) 0.5745(5) 0.3827(3) 0.0461(13) Uani 1 1 d . . . . .
H31 H -0.004070 0.594763 0.379969 0.055 Uiso 1 1 calc R U . . .
C32 C 0.1332(5) 0.5610(5) 0.4459(3) 0.0495(14) Uani 1 1 d . . . . .
H32 H 0.116920 0.571901 0.486653 0.059 Uiso 1 1 calc R U . . .
C33 C 0.2291(5) 0.5314(6) 0.4490(3) 0.0525(15) Uani 1 1 d . . . . .
H33 H 0.278836 0.520839 0.492181 0.063 Uiso 1 1 calc R U . . .
C34 C 0.2529(4) 0.5170(5) 0.3896(3) 0.0432(13) Uani 1 1 d . . . . .
H34 H 0.319082 0.497393 0.392398 0.052 Uiso 1 1 calc R U . . .

loop_
_atom_site_aniso_label
_atom_site_aniso_U_11
_atom_site_aniso_U_22
_atom_site_aniso_U_33
_atom_site_aniso_U_23
_atom_site_aniso_U_13
_atom_site_aniso_U_12
Mo1 0.0256(2) 0.0255(2) 0.0352(2) 0.00092(17) 0.00945(16) -0.00067(16)
S1 0.0361(7) 0.0281(6) 0.0436(7) 0.0020(5) 0.0188(5) 0.0047(5)
S2 0.0382(7) 0.0277(6) 0.0418(7) -0.0010(5) 0.0182(5) 0.0008(5)
S3 0.0689(13) 0.0378(8) 0.0403(9) 0.0059(6) 0.0099(8) 0.0060(8)
S3' 0.050(12) 0.063(13) 0.045(8) 0.011(10) 0.023(9) 0.014(9)
P1 0.0260(6) 0.0259(6) 0.0369(6) 0.0023(5) 0.0088(5) 0.0018(5)
P2 0.0277(6) 0.0258(6) 0.0334(6) 0.0029(5) 0.0104(5) 0.0020(5)
O1 0.033(2) 0.046(2) 0.111(4) 0.014(3) 0.003(2) -0.0005(19)
O2 0.056(3) 0.077(3) 0.047(2) -0.008(2) 0.010(2) -0.016(2)
C1 0.028(3) 0.032(3) 0.062(4) 0.008(2) 0.005(2) 0.001(2)
C2 0.040(3) 0.050(3) 0.017(2) -0.009(2) 0.0025(19) -0.007(2)
C3 0.034(3) 0.028(2) 0.040(3) -0.002(2) 0.010(2) 0.0008(19)
C4 0.047(3) 0.035(3) 0.038(3) 0.005(2) 0.016(2) -0.002(2)
C5 0.040(3) 0.025(2) 0.050(3) 0.004(2) 0.013(3) 0.000(2)
C5' 0.051(17) 0.048(17) 0.04(2) 0.02(2) 0.016(17) 0.02(2)
C6 0.037(3) 0.031(2) 0.050(3) 0.002(2) 0.014(2) 0.001(2)
C7 0.030(3) 0.026(2) 0.048(3) -0.001(2) 0.008(2) -0.0031(19)
C8 0.023(2) 0.026(2) 0.047(3) 0.007(2) 0.015(2) -0.0001(17)
C9 0.031(3) 0.028(2) 0.046(3) 0.000(2) 0.011(2) 0.0009(19)
C10 0.026(2) 0.029(2) 0.034(2) 0.0049(18) 0.0125(19) 0.0044(18)
C11 0.033(3) 0.029(2) 0.038(3) 0.0016(19) 0.011(2) 0.0003(18)
C12 0.037(3) 0.041(3) 0.035(2) 0.006(2) 0.015(2) 0.003(2)
C13 0.037(3) 0.034(2) 0.036(3) 0.003(2) 0.008(2) 0.008(2)
C14 0.029(2) 0.034(3) 0.042(3) 0.001(2) 0.010(2) -0.001(2)
C15 0.030(2) 0.032(2) 0.038(3) 0.004(2) 0.014(2) 0.0021(19)
C16 0.027(2) 0.035(2) 0.032(2) 0.003(2) 0.0068(19) 0.000(2)
C17 0.036(3) 0.035(3) 0.038(3) -0.001(2) 0.015(2) 0.004(2)
C19 0.038(3) 0.039(3) 0.042(3) -0.001(2) 0.012(2) 0.004(2)
C20 0.047(3) 0.055(4) 0.042(3) -0.003(3) 0.018(3) 0.004(3)
C21 0.061(4) 0.058(4) 0.047(3) 0.009(3) 0.029(3) 0.007(3)
C22 0.054(4) 0.038(3) 0.044(3) 0.008(2) 0.023(3) 0.008(2)
C23 0.025(2) 0.036(3) 0.045(3) 0.008(2) 0.009(2) 0.0018(19)
C24 0.041(3) 0.046(3) 0.046(3) 0.010(3) 0.007(3) 0.002(3)
C25 0.049(4) 0.065(4) 0.051(4) 0.015(3) 0.008(3) -0.001(3)
C26 0.041(3) 0.052(3) 0.068(4) 0.026(3) 0.013(3) 0.006(3)
C27 0.041(3) 0.039(3) 0.085(5) 0.025(3) 0.026(3) 0.011(2)
C28 0.034(3) 0.031(3) 0.057(3) 0.008(2) 0.016(2) 0.006(2)
C29 0.036(3) 0.0185(19) 0.044(3) -0.0016(19) 0.013(2) 0.0007(18)
C30 0.033(3) 0.030(2) 0.050(3) 0.005(2) 0.019(2) 0.004(2)
C31 0.043(3) 0.041(3) 0.061(4) 0.003(3) 0.027(3) 0.005(2)
C32 0.067(4) 0.042(3) 0.049(3) 0.001(3) 0.032(3) 0.004(3)
C33 0.059(4) 0.055(4) 0.042(3) -0.006(3) 0.014(3) 0.004(3)
C34 0.041(3) 0.045(3) 0.041(3) -0.005(2) 0.010(2) 0.008(2)

loop_
_atom_type_symbol
_atom_type_description
_atom_type_scat_dispersion_real
_atom_type_scat_dispersion_imag
_atom_type_scat_source
C C 0.0033 0.0016 'International Tables Vol C Tables 4.2.6.8 and 6.1.1.4'
H H 0.0000 0.0000 'International Tables Vol C Tables 4.2.6.8 and 6.1.1.4'
O O 0.0106 0.0060 'International Tables Vol C Tables 4.2.6.8 and 6.1.1.4'
P P 0.1023 0.0942 'International Tables Vol C Tables 4.2.6.8 and 6.1.1.4'
S S 0.1246 0.1234 'International Tables Vol C Tables 4.2.6.8 and 6.1.1.4'
Mo Mo -1.6832 0.6857 'International Tables Vol C Tables 4.2.6.8 and 6.1.1.4'

loop_
_geom_angle_atom_site_label_1
_geom_angle_atom_site_label_2
_geom_angle_atom_site_label_3
_geom_angle
_geom_angle_site_symmetry_1
_geom_angle_site_symmetry_3
_geom_angle_publ_flag
C2 Mo1 C1 80.3(2) . . ?
C2 Mo1 S1 148.49(16) . . ?
C1 Mo1 S1 85.42(18) . . ?
C2 Mo1 S2 86.61(16) . . ?
C1 Mo1 S2 130.84(16) . . ?
S1 Mo1 S2 81.73(4) . . ?
C2 Mo1 P2 79.68(16) . . ?
C1 Mo1 P2 134.85(16) . . ?
S1 Mo1 P2 128.61(5) . . ?
S2 Mo1 P2 87.67(4) . . ?
C2 Mo1 P1 111.82(16) . . ?
C1 Mo1 P1 74.22(16) . . ?
S1 Mo1 P1 90.74(4) . . ?
S2 Mo1 P1 152.53(5) . . ?
P2 Mo1 P1 76.46(4) . . ?
C3 S1 Mo1 108.95(18) . . ?
C7 S2 Mo1 108.39(17) . . ?
C5 S3 C4 98.6(3) . . ?
C5' S3' C6 98(3) . . ?
C29 P1 C9 106.1(2) . . ?
C29 P1 C23 105.5(2) . . ?
C9 P1 C23 99.3(2) . . ?
C29 P1 Mo1 113.33(15) . . ?
C9 P1 Mo1 110.80(16) . . ?
C23 P1 Mo1 120.19(18) . . ?
C16 P2 C10 102.0(2) . . ?
C16 P2 C8 105.8(2) . . ?
C10 P2 C8 100.7(2) . . ?
C16 P2 Mo1 119.71(17) . . ?
C10 P2 Mo1 115.55(15) . . ?
C8 P2 Mo1 111.00(15) . . ?
O1 C1 Mo1 178.0(6) . . ?
O2 C2 Mo1 174.0(5) . . ?
C7 C3 C4 125.9(5) . . ?
C7 C3 S1 120.3(4) . . ?
C4 C3 S1 113.7(4) . . ?
C3 C4 C5' 120(3) . . ?
C3 C4 S3 113.3(4) . . ?
C3 C4 H4A 108.9 . . ?
S3 C4 H4A 108.9 . . ?
C3 C4 H4B 108.9 . . ?
S3 C4 H4B 108.9 . . ?
H4A C4 H4B 107.7 . . ?
C6 C5 S3 110.4(4) . . ?
C6 C5 H5A 109.6 . . ?
S3 C5 H5A 109.6 . . ?
C6 C5 H5B 109.6 . . ?
S3 C5 H5B 109.6 . . ?
H5A C5 H5B 108.1 . . ?
C4 C5' S3' 106.0(19) . . ?
C4 C5' H5'1 110.5 . . ?
S3' C5' H5'1 110.5 . . ?
C4 C5' H5'2 110.5 . . ?
S3' C5' H5'2 110.5 . . ?
H5'1 C5' H5'2 108.7 . . ?
C5 C6 C7 114.9(5) . . ?
C7 C6 S3' 107.8(8) . . ?
C5 C6 H6A 108.5 . . ?
C7 C6 H6A 108.5 . . ?
C5 C6 H6B 108.5 . . ?
C7 C6 H6B 108.5 . . ?
H6A C6 H6B 107.5 . . ?
C3 C7 C6 124.3(5) . . ?
C3 C7 S2 120.2(4) . . ?
C6 C7 S2 115.5(4) . . ?
C9 C8 P2 105.7(3) . . ?
C9 C8 H8A 110.6 . . ?
P2 C8 H8A 110.6 . . ?
C9 C8 H8B 110.6 . . ?
P2 C8 H8B 110.6 . . ?
H8A C8 H8B 108.7 . . ?
C8 C9 P1 107.0(3) . . ?
C8 C9 H9A 110.3 . . ?
P1 C9 H9A 110.3 . . ?
C8 C9 H9B 110.3 . . ?
P1 C9 H9B 110.3 . . ?
H9A C9 H9B 108.6 . . ?
C15 C10 C11 119.0(4) . . ?
C15 C10 P2 118.7(4) . . ?
C11 C10 P2 122.3(4) . . ?
C12 C11 C10 119.6(5) . . ?
C12 C11 H11 120.2 . . ?
C10 C11 H11 120.2 . . ?
C13 C12 C11 120.8(5) . . ?
C13 C12 H12 119.6 . . ?
C11 C12 H12 119.6 . . ?
C12 C13 C14 120.0(5) . . ?
C12 C13 H13 120.0 . . ?
C14 C13 H13 120.0 . . ?
C13 C14 C15 119.5(5) . . ?
C13 C14 H14 120.3 . . ?
C15 C14 H14 120.3 . . ?
C14 C15 C10 121.0(5) . . ?
C14 C15 H15 119.5 . . ?
C10 C15 H15 119.5 . . ?
C22 C16 C17 118.8(5) . . ?
C22 C16 P2 122.5(4) . . ?
C17 C16 P2 118.7(4) . . ?
C19 C17 C16 120.6(5) . . ?
C19 C17 H17 119.7 . . ?
C16 C17 H17 119.7 . . ?
C17 C19 C20 119.9(5) . . ?
C17 C19 H19 120.1 . . ?
C20 C19 H19 120.1 . . ?
C19 C20 C21 120.4(5) . . ?
C19 C20 H20 119.8 . . ?
C21 C20 H20 119.8 . . ?
C20 C21 C22 119.8(5) . . ?
C20 C21 H21 120.1 . . ?
C22 C21 H21 120.1 . . ?
C16 C22 C21 120.5(5) . . ?
C16 C22 H22 119.7 . . ?
C21 C22 H22 119.7 . . ?
C24 C23 C28 119.7(5) . . ?
C24 C23 P1 120.5(4) . . ?
C28 C23 P1 119.5(4) . . ?
C23 C24 C25 120.1(6) . . ?
C23 C24 H24 120.0 . . ?
C25 C24 H24 120.0 . . ?
C26 C25 C24 120.6(6) . . ?
C26 C25 H25 119.7 . . ?
C24 C25 H25 119.7 . . ?
C25 C26 C27 120.0(6) . . ?
C25 C26 H26 120.0 . . ?
C27 C26 H26 120.0 . . ?
C26 C27 C28 120.2(6) . . ?
C26 C27 H27 119.9 . . ?
C28 C27 H27 119.9 . . ?
C27 C28 C23 119.5(6) . . ?
C27 C28 H28 120.3 . . ?
C23 C28 H28 120.3 . . ?
C30 C29 C34 118.6(5) . . ?
C30 C29 P1 121.3(4) . . ?
C34 C29 P1 119.6(4) . . ?
C29 C30 C31 120.7(5) . . ?
C29 C30 H30 119.7 . . ?
C31 C30 H30 119.7 . . ?
C32 C31 C30 120.6(5) . . ?
C32 C31 H31 119.7 . . ?
C30 C31 H31 119.7 . . ?
C31 C32 C33 118.9(5) . . ?
C31 C32 H32 120.5 . . ?
C33 C32 H32 120.5 . . ?
C34 C33 C32 120.4(6) . . ?
C34 C33 H33 119.8 . . ?
C32 C33 H33 119.8 . . ?
C33 C34 C29 120.7(5) . . ?
C33 C34 H34 119.6 . . ?
C29 C34 H34 119.6 . . ?

loop_
_geom_bond_atom_site_label_1
_geom_bond_atom_site_label_2
_geom_bond_distance
_geom_bond_site_symmetry_2
_geom_bond_publ_flag
Mo1 C2 1.978(4) . ?
Mo1 C1 1.979(5) . ?
Mo1 S1 2.3614(14) . ?
Mo1 S2 2.3856(14) . ?
Mo1 P2 2.4739(14) . ?
Mo1 P1 2.4839(14) . ?
S1 C3 1.744(5) . ?
S2 C7 1.740(5) . ?
S3 C5 1.804(6) . ?
S3 C4 1.810(6) . ?
S3' C5' 1.80(2) . ?
S3' C6 1.94(2) . ?
P1 C29 1.822(5) . ?
P1 C9 1.836(5) . ?
P1 C23 1.841(5) . ?
P2 C16 1.821(5) . ?
P2 C10 1.832(5) . ?
P2 C8 1.848(5) . ?
O1 C1 1.144(6) . ?
O2 C2 1.140(6) . ?
C3 C7 1.350(7) . ?
C3 C4 1.494(7) . ?
C4 C5' 1.50(2) . ?
C4 H4A 0.9900 . ?
C4 H4B 0.9900 . ?
C5 C6 1.502(7) . ?
C5 H5A 0.9900 . ?
C5 H5B 0.9900 . ?
C5' H5'1 0.9900 . ?
C5' H5'2 0.9900 . ?
C6 C7 1.508(7) . ?
C6 H6A 0.9900 . ?
C6 H6B 0.9900 . ?
C8 C9 1.515(7) . ?
C8 H8A 0.9900 . ?
C8 H8B 0.9900 . ?
C9 H9A 0.9900 . ?
C9 H9B 0.9900 . ?
C10 C15 1.388(6) . ?
C10 C11 1.391(7) . ?
C11 C12 1.387(7) . ?
C11 H11 0.9500 . ?
C12 C13 1.376(7) . ?
C12 H12 0.9500 . ?
C13 C14 1.380(7) . ?
C13 H13 0.9500 . ?
C14 C15 1.385(7) . ?
C14 H14 0.9500 . ?
C15 H15 0.9500 . ?
C16 C22 1.381(7) . ?
C16 C17 1.403(7) . ?
C17 C19 1.376(7) . ?
C17 H17 0.9500 . ?
C19 C20 1.378(8) . ?
C19 H19 0.9500 . ?
C20 C21 1.379(9) . ?
C20 H20 0.9500 . ?
C21 C22 1.391(8) . ?
C21 H21 0.9500 . ?
C22 H22 0.9500 . ?
C23 C24 1.365(8) . ?
C23 C28 1.403(7) . ?
C24 C25 1.394(8) . ?
C24 H24 0.9500 . ?
C25 C26 1.371(9) . ?
C25 H25 0.9500 . ?
C26 C27 1.373(10) . ?
C26 H26 0.9500 . ?
C27 C28 1.394(8) . ?
C27 H27 0.9500 . ?
C28 H28 0.9500 . ?
C29 C30 1.381(7) . ?
C29 C34 1.387(7) . ?
C30 C31 1.387(7) . ?
C30 H30 0.9500 . ?
C31 C32 1.377(9) . ?
C31 H31 0.9500 . ?
C32 C33 1.387(9) . ?
C32 H32 0.9500 . ?
C33 C34 1.381(8) . ?
C33 H33 0.9500 . ?
C34 H34 0.9500 . ?
